data_7234466
loop_
_publ_author_name
'Jian Wang'
'Kathleen Lee'
'Kirill Kovnir'

_publ_section_title
;
 Synthesis, crystal structure, and thermoelectric properties of two new
 barium antimony selenides: Ba2Sb2Se5 and Ba6Sb7Se16.11
;
_journal_name_full 'Journal of Materials Chemistry C'
_journal_page_first 9811
_journal_page_last 9818
_journal_paper_doi 10.1039/C5TC01721A
_journal_volume 3
_journal_year 2015
_chemical_formula_sum 'Ba2 Sb2 Se5'
_chemical_formula_weight 912.98
_space_group_IT_number 55
_space_group_name_Hall '-P 2 2ab'
_space_group_name_H-M_alt 'P b a m'
_symmetry_cell_setting orthorhombic
_symmetry_space_group_name_H-M 'P b a m'
_atom_sites_solution_hydrogens none
_atom_sites_solution_primary direct
_atom_sites_solution_secondary difmap
_cell_angle_alpha 90.00
_cell_angle_beta 90.00
_cell_angle_gamma 90.00
_cell_formula_units_Z 4
_cell_length_a 8.4034(15)
_cell_length_b 27.567(5)
_cell_length_c 4.6422(8)
_cell_measurement_temperature 90(2)
_cell_volume 1075.4(3)
_computing_structure_refinement 'SHELXL-97 (Sheldrick, 1997)'
_computing_structure_solution 'SHELXS-97 (Sheldrick, 1990)'
_diffrn_ambient_temperature 90(2)
_diffrn_measured_fraction_theta_full 0.999
_diffrn_measured_fraction_theta_max 0.999
_diffrn_radiation_monochromator graphite
_diffrn_radiation_source 'fine-focus sealed tube'
_diffrn_radiation_type MoK\a
_diffrn_radiation_wavelength 0.71073
_diffrn_reflns_av_R_equivalents 0.0833
_diffrn_reflns_av_sigmaI/netI 0.0375
_diffrn_reflns_limit_h_max 10
_diffrn_reflns_limit_h_min -10
_diffrn_reflns_limit_k_max 33
_diffrn_reflns_limit_k_min -33
_diffrn_reflns_limit_l_max 5
_diffrn_reflns_limit_l_min -5
_diffrn_reflns_number 11569
_diffrn_reflns_theta_full 25.49
_diffrn_reflns_theta_max 25.49
_diffrn_reflns_theta_min 2.53
_exptl_absorpt_coefficient_mu 29.046
_exptl_absorpt_correction_T_max 0.4761
_exptl_absorpt_correction_T_min 0.2047
_exptl_absorpt_correction_type multi-scan
_exptl_absorpt_process_details 'SADABS	v2.03	(Bruker	2003)'
_exptl_crystal_colour black
_exptl_crystal_density_diffrn 5.639
_exptl_crystal_density_method 'not measured'
_exptl_crystal_description needle
_exptl_crystal_F_000 1536
_exptl_crystal_size_max 0.08
_exptl_crystal_size_mid 0.04
_exptl_crystal_size_min 0.03
_refine_diff_density_max 1.830
_refine_diff_density_min -2.792
_refine_diff_density_rms 0.349
_refine_ls_extinction_coef 0.00032(6)
_refine_ls_extinction_expression Fc^*^=kFc[1+0.001xFc^2^\l^3^/sin(2\q)]^-1/4^
_refine_ls_extinction_method SHELXL
_refine_ls_goodness_of_fit_ref 1.062
_refine_ls_hydrogen_treatment none
_refine_ls_matrix_type full
_refine_ls_number_parameters 62
_refine_ls_number_reflns 1139
_refine_ls_number_restraints 0
_refine_ls_restrained_S_all 1.062
_refine_ls_R_factor_all 0.0423
_refine_ls_R_factor_gt 0.0313
_refine_ls_shift/su_max 0.000
_refine_ls_shift/su_mean 0.000
_refine_ls_structure_factor_coef Fsqd
_refine_ls_weighting_details 'calc w=1/[\s^2^(Fo^2^)+(0.0181P)^2^+22.7546P] where P=(Fo^2^+2Fc^2^)/3'
_refine_ls_weighting_scheme calc
_refine_ls_wR_factor_gt 0.0607
_refine_ls_wR_factor_ref 0.0655
_reflns_number_gt 953
_reflns_number_total 1139
_reflns_threshold_expression >2sigma(I)
_cod_data_source_file J-Mater-Chem-C-2015-3-9811.cif
_cod_data_source_block 1
_cod_original_sg_symbol_H-M Pbam
_cod_database_code 7234466

loop_
_symmetry_equiv_pos_as_xyz
'x, y, z'
'-x, -y, z'
'-x+1/2, y+1/2, -z'
'x+1/2, -y+1/2, -z'
'-x, -y, -z'
'x, y, -z'
'x-1/2, -y-1/2, z'
'-x-1/2, y-1/2, z'

loop_
_atom_site_label
_atom_site_type_symbol
_atom_site_fract_x
_atom_site_fract_y
_atom_site_fract_z
_atom_site_U_iso_or_equiv
_atom_site_adp_type
_atom_site_occupancy
_atom_site_symmetry_multiplicity
_atom_site_calc_flag
_atom_site_refinement_flags
_atom_site_disorder_assembly
_atom_site_disorder_group
Ba1 Ba 0.00348(9) 0.29850(3) 0.5000 0.0082(2) Uani 1 2 d S . .
Ba2 Ba 0.34019(9) 0.43613(3) 0.5000 0.0084(2) Uani 1 2 d S . .
Sb1 Sb 0.05807(11) 0.15828(4) 0.0000 0.0118(2) Uani 1 2 d S . .
Sb2 Sb 0.37012(10) 0.05856(3) 0.0000 0.0089(2) Uani 1 2 d S . .
Se1 Se 0.2267(2) 0.10507(7) 0.4095(4) 0.0082(4) Uani 0.50 1 d P . .
Se2 Se 0.39352(18) 0.31734(6) 0.5000 0.0329(5) Uani 1 2 d S . .
Se3 Se 0.11081(16) 0.38306(5) 0.0000 0.0116(3) Uani 1 2 d S . .
Se4 Se 0.22717(17) 0.23383(5) 0.0000 0.0131(3) Uani 1 2 d S . .
Se5 Se 0.0000 0.5000 0.3949(6) 0.0073(5) Uani 0.50 2 d SP . .
Se6 Se 0.0000 0.0000 0.0000 0.0256(6) Uani 1 4 d S . .

loop_
_atom_site_aniso_label
_atom_site_aniso_U_11
_atom_site_aniso_U_22
_atom_site_aniso_U_33
_atom_site_aniso_U_23
_atom_site_aniso_U_13
_atom_site_aniso_U_12
Ba1 0.0057(4) 0.0086(4) 0.0102(4) 0.000 0.000 -0.0002(3)
Ba2 0.0088(4) 0.0086(4) 0.0078(4) 0.000 0.000 -0.0004(3)
Sb1 0.0107(5) 0.0156(5) 0.0091(5) 0.000 0.000 0.0045(4)
Sb2 0.0095(5) 0.0095(5) 0.0076(4) 0.000 0.000 0.0022(4)
Se1 0.0083(9) 0.0095(9) 0.0069(10) 0.0001(6) 0.0013(6) 0.0017(7)
Se2 0.0066(7) 0.0067(8) 0.0854(15) 0.000 0.000 0.0002(6)
Se3 0.0072(7) 0.0200(8) 0.0075(7) 0.000 0.000 0.0000(6)
Se4 0.0114(7) 0.0202(8) 0.0078(7) 0.000 0.000 0.0054(6)
Se5 0.0072(12) 0.0061(12) 0.0087(12) 0.000 0.000 0.0015(10)
Se6 0.0443(15) 0.0236(13) 0.0091(10) 0.000 0.000 0.0253(11)

loop_
_atom_type_symbol
_atom_type_description
_atom_type_scat_dispersion_real
_atom_type_scat_dispersion_imag
_atom_type_scat_source
Se Se -0.0929 2.2259 'International Tables Vol C Tables 4.2.6.8 and 6.1.1.4'
Sb Sb -0.5866 1.5461 'International Tables Vol C Tables 4.2.6.8 and 6.1.1.4'
Ba Ba -0.3244 2.2819 'International Tables Vol C Tables 4.2.6.8 and 6.1.1.4'

loop_
_geom_angle_atom_site_label_1
_geom_angle_atom_site_label_2
_geom_angle_atom_site_label_3
_geom_angle
_geom_angle_site_symmetry_1
_geom_angle_site_symmetry_3
Se2 Ba1 Se2 115.14(4) . 7_565
Se2 Ba1 Se4 135.65(2) . 7_565
Se2 Ba1 Se4 63.81(3) 7_565 7_565
Se2 Ba1 Se4 135.65(2) . 7_566
Se2 Ba1 Se4 63.81(3) 7_565 7_566
Se4 Ba1 Se4 86.05(4) 7_565 7_566
Se2 Ba1 Se3 68.40(3) . 1_556
Se2 Ba1 Se3 136.88(2) 7_565 1_556
Se4 Ba1 Se3 145.46(4) 7_565 1_556
Se4 Ba1 Se3 83.98(3) 7_566 1_556
Se2 Ba1 Se3 68.40(3) . .
Se2 Ba1 Se3 136.88(2) 7_565 .
Se4 Ba1 Se3 83.98(3) 7_565 .
Se4 Ba1 Se3 145.46(4) 7_566 .
Se3 Ba1 Se3 85.76(4) 1_556 .
Se2 Ba1 Se4 63.03(3) . .
Se2 Ba1 Se4 69.99(3) 7_565 .
Se4 Ba1 Se4 77.251(17) 7_565 .
Se4 Ba1 Se4 133.62(3) 7_566 .
Se3 Ba1 Se4 131.41(4) 1_556 .
Se3 Ba1 Se4 75.72(3) . .
Se2 Ba1 Se4 63.03(3) . 1_556
Se2 Ba1 Se4 69.99(3) 7_565 1_556
Se4 Ba1 Se4 133.62(3) 7_565 1_556
Se4 Ba1 Se4 77.252(17) 7_566 1_556
Se3 Ba1 Se4 75.72(3) 1_556 1_556
Se3 Ba1 Se4 131.41(4) . 1_556
Se4 Ba1 Se4 83.71(4) . 1_556
Se2 Ba1 Se1 121.92(5) . 7_565
Se2 Ba1 Se1 122.42(5) 7_565 7_565
Se4 Ba1 Se1 70.66(4) 7_565 7_565
Se4 Ba1 Se1 80.22(4) 7_566 7_565
Se3 Ba1 Se1 75.08(4) 1_556 7_565
Se3 Ba1 Se1 65.28(4) . 7_565
Se4 Ba1 Se1 131.11(3) . 7_565
Se4 Ba1 Se1 144.61(3) 1_556 7_565
Se2 Ba1 Se1 121.92(5) . 4_456
Se2 Ba1 Se1 122.42(5) 7_565 4_456
Se4 Ba1 Se1 80.22(4) 7_565 4_456
Se4 Ba1 Se1 70.66(4) 7_566 4_456
Se3 Ba1 Se1 65.28(4) 1_556 4_456
Se3 Ba1 Se1 75.08(4) . 4_456
Se4 Ba1 Se1 144.61(3) . 4_456
Se4 Ba1 Se1 131.11(3) 1_556 4_456
Se1 Ba1 Se1 13.57(6) 7_565 4_456
Se2 Ba1 Ba1 90.0 . 1_556
Se2 Ba1 Ba1 90.0 7_565 1_556
Se4 Ba1 Ba1 133.025(19) 7_565 1_556
Se4 Ba1 Ba1 46.98(2) 7_566 1_556
Se3 Ba1 Ba1 47.12(2) 1_556 1_556
Se3 Ba1 Ba1 132.88(2) . 1_556
Se4 Ba1 Ba1 131.858(19) . 1_556
Se4 Ba1 Ba1 48.143(19) 1_556 1_556
Se1 Ba1 Ba1 96.78(3) 7_565 1_556
Se1 Ba1 Ba1 83.22(3) 4_456 1_556
Se2 Ba1 Ba1 90.0 . 1_554
Se2 Ba1 Ba1 90.0 7_565 1_554
Se4 Ba1 Ba1 46.98(2) 7_565 1_554
Se4 Ba1 Ba1 133.02(2) 7_566 1_554
Se3 Ba1 Ba1 132.88(2) 1_556 1_554
Se3 Ba1 Ba1 47.12(2) . 1_554
Se4 Ba1 Ba1 48.142(19) . 1_554
Se4 Ba1 Ba1 131.857(19) 1_556 1_554
Se1 Ba1 Ba1 83.22(3) 7_565 1_554
Se1 Ba1 Ba1 96.78(3) 4_456 1_554
Ba1 Ba1 Ba1 180.00(4) 1_556 1_554
Se6 Ba2 Se6 92.70(2) 3_556 3
Se6 Ba2 Se2 119.14(2) 3_556 .
Se6 Ba2 Se2 119.14(2) 3 .
Se6 Ba2 Se3 168.81(4) 3_556 .
Se6 Ba2 Se3 88.81(2) 3 .
Se2 Ba2 Se3 69.25(3) . .
Se6 Ba2 Se3 88.81(2) 3_556 1_556
Se6 Ba2 Se3 168.81(4) 3 1_556
Se2 Ba2 Se3 69.25(3) . 1_556
Se3 Ba2 Se3 87.61(4) . 1_556
Se6 Ba2 Se5 99.90(4) 3_556 .
Se6 Ba2 Se5 87.93(4) 3 .
Se2 Ba2 Se5 128.93(4) . .
Se3 Ba2 Se5 69.05(4) . .
Se3 Ba2 Se5 80.88(4) 1_556 .
Se6 Ba2 Se5 87.93(4) 3_556 5_566
Se6 Ba2 Se5 99.90(4) 3 5_566
Se2 Ba2 Se5 128.93(4) . 5_566
Se3 Ba2 Se5 80.88(4) . 5_566
Se3 Ba2 Se5 69.06(4) 1_556 5_566
Se5 Ba2 Se5 16.53(9) . 5_566
Se6 Ba2 Se1 72.53(3) 3_556 4_556
Se6 Ba2 Se1 82.83(3) 3 4_556
Se2 Ba2 Se1 63.15(4) . 4_556
Se3 Ba2 Se1 118.66(4) . 4_556
Se3 Ba2 Se1 108.17(4) 1_556 4_556
Se5 Ba2 Se1 167.69(4) . 4_556
Se5 Ba2 Se1 160.41(5) 5_566 4_556
Se6 Ba2 Se1 82.83(3) 3_556 7_665
Se6 Ba2 Se1 72.53(3) 3 7_665
Se2 Ba2 Se1 63.15(4) . 7_665
Se3 Ba2 Se1 108.17(4) . 7_665
Se3 Ba2 Se1 118.66(4) 1_556 7_665
Se5 Ba2 Se1 160.41(5) . 7_665
Se5 Ba2 Se1 167.69(4) 5_566 7_665
Se1 Ba2 Se1 13.93(6) 4_556 7_665
Se6 Ba2 Sb1 126.47(3) 3_556 7_665
Se6 Ba2 Sb1 75.028(19) 3 7_665
Se2 Ba2 Sb1 44.13(2) . 7_665
Se3 Ba2 Sb1 64.60(3) . 7_665
Se3 Ba2 Sb1 112.76(4) 1_556 7_665
Se5 Ba2 Sb1 130.53(4) . 7_665
Se5 Ba2 Sb1 145.02(4) 5_566 7_665
Se1 Ba2 Sb1 54.51(3) 4_556 7_665
Se1 Ba2 Sb1 43.66(3) 7_665 7_665
Se6 Ba2 Sb1 75.028(19) 3_556 7_666
Se6 Ba2 Sb1 126.47(3) 3 7_666
Se2 Ba2 Sb1 44.13(2) . 7_666
Se3 Ba2 Sb1 112.76(4) . 7_666
Se3 Ba2 Sb1 64.59(3) 1_556 7_666
Se5 Ba2 Sb1 145.02(4) . 7_666
Se5 Ba2 Sb1 130.53(4) 5_566 7_666
Se1 Ba2 Sb1 43.66(3) 4_556 7_666
Se1 Ba2 Sb1 54.51(3) 7_665 7_666
Sb1 Ba2 Sb1 72.22(2) 7_665 7_666
Se6 Ba2 Ba2 46.348(12) 3_556 5_666
Se6 Ba2 Ba2 46.348(12) 3 5_666
Se2 Ba2 Ba2 134.87(4) . 5_666
Se3 Ba2 Ba2 134.07(2) . 5_666
Se3 Ba2 Ba2 134.07(2) 1_556 5_666
Se5 Ba2 Ba2 95.65(3) . 5_666
Se5 Ba2 Ba2 95.65(3) 5_566 5_666
Se1 Ba2 Ba2 72.07(4) 4_556 5_666
Se1 Ba2 Ba2 72.07(4) 7_665 5_666
Sb1 Ba2 Ba2 104.09(3) 7_665 5_666
Sb1 Ba2 Ba2 104.09(3) 7_666 5_666
Se4 Sb1 Se2 94.62(4) . 7_564
Se4 Sb1 Se2 94.62(4) . 7_565
Se2 Sb1 Se2 112.96(6) 7_564 7_565
Se4 Sb1 Se1 98.52(5) . .
Se2 Sb1 Se1 161.42(6) 7_564 .
Se2 Sb1 Se1 79.11(5) 7_565 .
Se4 Sb1 Se1 98.52(5) . 6
Se2 Sb1 Se1 79.11(5) 7_564 6
Se2 Sb1 Se1 161.42(6) 7_565 6
Se1 Sb1 Se1 85.97(8) . 6
Se4 Sb1 Ba2 143.884(12) . 7_564
Se2 Sb1 Ba2 55.76(4) 7_564 7_564
Se2 Sb1 Ba2 114.83(4) 7_565 7_564
Se1 Sb1 Ba2 106.88(5) . 7_564
Se1 Sb1 Ba2 59.12(4) 6 7_564
Se4 Sb1 Ba2 143.884(12) . 7_565
Se2 Sb1 Ba2 114.83(4) 7_564 7_565
Se2 Sb1 Ba2 55.76(4) 7_565 7_565
Se1 Sb1 Ba2 59.13(4) . 7_565
Se1 Sb1 Ba2 106.88(5) 6 7_565
Ba2 Sb1 Ba2 72.22(2) 7_564 7_565
Se3 Sb2 Se1 93.21(5) 7_665 6
Se3 Sb2 Se1 93.21(5) 7_665 .
Se1 Sb2 Se1 94.42(8) 6 .
Se3 Sb2 Se5 93.24(3) 7_665 3_545
Se1 Sb2 Se5 89.17(6) 6 3_545
Se1 Sb2 Se5 172.43(6) . 3_545
Se3 Sb2 Se5 93.24(3) 7_665 7_665
Se1 Sb2 Se5 172.43(6) 6 7_665
Se1 Sb2 Se5 89.17(6) . 7_665
Se5 Sb2 Se5 86.51(8) 3_545 7_665
Se1 Se1 Sb2 137.21(4) 6_556 .
Se1 Se1 Sb1 132.99(4) 6_556 .
Sb2 Se1 Sb1 89.80(6) . .
Se1 Se1 Ba2 83.03(3) 6_556 7_565
Sb2 Se1 Ba2 111.27(6) . 7_565
Sb1 Se1 Ba2 77.22(5) . 7_565
Se1 Se1 Ba1 83.22(3) 6_556 7_665
Sb2 Se1 Ba1 98.76(6) . 7_665
Sb1 Se1 Ba1 91.13(5) . 7_665
Ba2 Se1 Ba1 147.48(6) 7_565 7_665
Sb1 Se2 Sb1 112.96(6) 7_666 7_665
Sb1 Se2 Ba2 80.11(4) 7_666 .
Sb1 Se2 Ba2 80.11(4) 7_665 .
Sb1 Se2 Ba1 121.89(3) 7_666 .
Sb1 Se2 Ba1 121.89(3) 7_665 .
Ba2 Se2 Ba1 91.21(4) . .
Sb1 Se2 Ba1 95.38(4) 7_666 7_665
Sb1 Se2 Ba1 95.38(4) 7_665 7_665
Ba2 Se2 Ba1 171.66(6) . 7_665
Ba1 Se2 Ba1 97.13(4) . 7_665
Sb2 Se3 Ba2 100.27(4) 7_565 1_554
Sb2 Se3 Ba2 100.27(4) 7_565 .
Ba2 Se3 Ba2 87.61(4) 1_554 .
Sb2 Se3 Ba1 102.62(4) 7_565 1_554
Ba2 Se3 Ba1 88.80(2) 1_554 1_554
Ba2 Se3 Ba1 157.10(5) . 1_554
Sb2 Se3 Ba1 102.62(4) 7_565 .
Ba2 Se3 Ba1 157.10(5) 1_554 .
Ba2 Se3 Ba1 88.81(2) . .
Ba1 Se3 Ba1 85.76(4) 1_554 .
Sb1 Se4 Ba1 99.69(4) . 7_665
Sb1 Se4 Ba1 99.69(4) . 7_664
Ba1 Se4 Ba1 86.05(4) 7_665 7_664
Sb1 Se4 Ba1 96.82(4) . 1_554
Ba1 Se4 Ba1 163.41(5) 7_665 1_554
Ba1 Se4 Ba1 92.740(18) 7_664 1_554
Sb1 Se4 Ba1 96.82(4) . .
Ba1 Se4 Ba1 92.740(18) 7_665 .
Ba1 Se4 Ba1 163.41(5) 7_664 .
Ba1 Se4 Ba1 83.72(4) 1_554 .
Se5 Se5 Sb2 133.25(4) 5_566 7_565
Se5 Se5 Sb2 133.25(4) 5_566 3
Sb2 Se5 Sb2 93.50(9) 7_565 3
Se5 Se5 Ba2 81.73(4) 5_566 .
Sb2 Se5 Ba2 97.42(4) 7_565 .
Sb2 Se5 Ba2 93.89(3) 3 .
Se5 Se5 Ba2 81.73(4) 5_566 5_566
Sb2 Se5 Ba2 93.89(3) 7_565 5_566
Sb2 Se5 Ba2 97.42(4) 3 5_566
Ba2 Se5 Ba2 163.47(9) . 5_566
Ba2 Se6 Ba2 180.00(2) 7_565 3_545
Ba2 Se6 Ba2 87.31(2) 7_565 3_546
Ba2 Se6 Ba2 92.69(2) 3_545 3_546
Ba2 Se6 Ba2 92.69(2) 7_565 7_564
Ba2 Se6 Ba2 87.31(2) 3_545 7_564
Ba2 Se6 Ba2 180.00(2) 3_546 7_564

loop_
_geom_bond_atom_site_label_1
_geom_bond_atom_site_label_2
_geom_bond_distance
_geom_bond_site_symmetry_2
Ba1 Se2 3.3186(18) .
Ba1 Se2 3.3242(19) 7_565
Ba1 Se4 3.4018(12) 7_565
Ba1 Se4 3.4018(12) 7_566
Ba1 Se3 3.4110(13) 1_556
Ba1 Se3 3.4111(13) .
Ba1 Se4 3.4784(13) .
Ba1 Se4 3.4785(13) 1_556
Ba1 Se1 3.557(2) 7_565
Ba1 Se1 3.557(2) 4_456
Ba1 Ba1 4.6422(8) 1_556
Ba1 Ba1 4.6422(8) 1_554
Ba2 Se6 3.2079(7) 3_556
Ba2 Se6 3.2079(7) 3
Ba2 Se2 3.3052(19) .
Ba2 Se3 3.3531(12) .
Ba2 Se3 3.3531(12) 1_556
Ba2 Se5 3.3926(10) .
Ba2 Se5 3.3926(10) 5_566
Ba2 Se1 3.466(2) 4_556
Ba2 Se1 3.466(2) 7_665
Ba2 Sb1 3.9387(11) 7_665
Ba2 Sb1 3.9387(11) 7_666
Ba2 Ba2 4.4288(17) 5_666
Sb1 Se4 2.5212(18) .
Sb1 Se2 2.7841(10) 7_564
Sb1 Se2 2.7841(10) 7_565
Sb1 Se1 2.7880(19) .
Sb1 Se1 2.7880(19) 6
Sb1 Ba2 3.9387(11) 7_564
Sb1 Ba2 3.9387(11) 7_565
Sb2 Se3 2.5847(17) 7_665
Sb2 Se1 2.5902(18) 6
Sb2 Se1 2.5902(18) .
Sb2 Se5 2.6756(19) 3_545
Sb2 Se5 2.6756(19) 7_665
Se1 Se1 0.840(3) 6_556
Se1 Ba2 3.466(2) 7_565
Se1 Ba1 3.557(2) 7_665
Se2 Sb1 2.7841(10) 7_666
Se2 Sb1 2.7841(10) 7_665
Se2 Ba1 3.3243(19) 7_665
Se3 Sb2 2.5846(17) 7_565
Se3 Ba2 3.3530(12) 1_554
Se3 Ba1 3.4111(13) 1_554
Se4 Ba1 3.4019(12) 7_665
Se4 Ba1 3.4019(12) 7_664
Se4 Ba1 3.4784(13) 1_554
Se5 Se5 0.975(5) 5_566
Se5 Sb2 2.6756(19) 7_565
Se5 Sb2 2.6756(19) 3
Se5 Ba2 3.3927(10) 5_566
Se6 Ba2 3.2080(7) 7_565
Se6 Ba2 3.2080(7) 3_545
Se6 Ba2 3.2080(7) 3_546
Se6 Ba2 3.2080(7) 7_564
